data_7122991
loop_
_publ_author_name
'Fern\'andez-Gal\'an, Rafael'
'Ramos, Alberto'
'Huergo, Estefan\'ia'
'Anti\~nolo, Antonio'
'Carrillo-Hermosilla, Fernando'
'Rodr\'iguez-Di\'eguez, Antonio'
'Garc\'ia-Viv\'o, Daniel'

_publ_section_title
;
 Unusual ligand rearrangement: from N-phosphinoguanidinato to
 phosphinimine-amidinato compounds
;
_journal_name_full 'Chemical Communications'
_journal_paper_doi 10.1039/C9CC00432G
_journal_year 2019
_chemical_formula_sum 'C30 H41 Al N3 P'
_chemical_formula_weight 501.61
_chemical_name_systematic
;
 ?
;
_space_group_crystal_system monoclinic
_space_group_IT_number 14
_space_group_name_Hall '-P 2ybc'
_space_group_name_H-M_alt 'P 1 21/c 1'
_symmetry_space_group_name_Hall '-P 2ybc'
_symmetry_space_group_name_H-M 'P 1 21/c 1'
_atom_sites_solution_hydrogens mixed
_audit_creation_method SHELXL-2014
_audit_update_record
;
2019-01-17 deposited with the CCDC.
2019-02-05 downloaded from the CCDC.
;
_cell_angle_alpha 90
_cell_angle_beta 99.731(4)
_cell_angle_gamma 90
_cell_formula_units_Z 4
_cell_length_a 12.073(2)
_cell_length_b 15.298(3)
_cell_length_c 15.849(3)
_cell_measurement_reflns_used 9354
_cell_measurement_temperature 100(2)
_cell_measurement_theta_max 26.33
_cell_measurement_theta_min 2.37
_cell_volume 2885.1(9)
_computing_cell_refinement 'Bruker Apex II'
_computing_data_collection 'Bruker ApexII'
_computing_data_reduction 'Bruker Apex II'
_computing_publication_material 'SHELXL-2014 (Sheldrick, 2014)'
_computing_structure_refinement 'SHELXL-2014 (Sheldrick, 2014)'
_computing_structure_solution 'SHELXL-2014 (Sheldrick, 2014)'
_diffrn_ambient_temperature 100(2)
_diffrn_measured_fraction_theta_full 0.999
_diffrn_measured_fraction_theta_max 0.996
_diffrn_measurement_device_type 'Bruker D8 Venture'
_diffrn_measurement_method 'Phi and Omega Scans'
_diffrn_radiation_type MoK\a
_diffrn_radiation_wavelength 0.71069
_diffrn_reflns_av_R_equivalents 0.1076
_diffrn_reflns_av_unetI/netI 0.0505
_diffrn_reflns_Laue_measured_fraction_full 0.999
_diffrn_reflns_Laue_measured_fraction_max 0.996
_diffrn_reflns_limit_h_max 15
_diffrn_reflns_limit_h_min -15
_diffrn_reflns_limit_k_max 19
_diffrn_reflns_limit_k_min -17
_diffrn_reflns_limit_l_max 19
_diffrn_reflns_limit_l_min -19
_diffrn_reflns_number 48996
_diffrn_reflns_point_group_measured_fraction_full 0.999
_diffrn_reflns_point_group_measured_fraction_max 0.996
_diffrn_reflns_theta_full 25.240
_diffrn_reflns_theta_max 26.450
_diffrn_reflns_theta_min 2.168
_diffrn_source 'fine-focus sealed tube'
_exptl_absorpt_coefficient_mu 0.148
_exptl_absorpt_correction_T_max 0.745
_exptl_absorpt_correction_T_min 0.713
_exptl_absorpt_correction_type empirical
_exptl_absorpt_process_details 'Bruker SADABS (Bruker, 1999)'
_exptl_crystal_colour white
_exptl_crystal_density_diffrn 1.155
_exptl_crystal_description Prismatic
_exptl_crystal_F_000 1080
_exptl_crystal_size_max 0.21
_exptl_crystal_size_mid 0.16
_exptl_crystal_size_min 0.15
_refine_diff_density_max 1.032
_refine_diff_density_min -0.537
_refine_diff_density_rms 0.094
_refine_ls_extinction_method none
_refine_ls_goodness_of_fit_ref 1.089
_refine_ls_hydrogen_treatment constr
_refine_ls_matrix_type full
_refine_ls_number_parameters 325
_refine_ls_number_reflns 5923
_refine_ls_number_restraints 0
_refine_ls_restrained_S_all 1.089
_refine_ls_R_factor_all 0.0826
_refine_ls_R_factor_gt 0.0527
_refine_ls_shift/su_max 0.000
_refine_ls_shift/su_mean 0.000
_refine_ls_structure_factor_coef Fsqd
_refine_ls_weighting_details 'w=1/[\s^2^(Fo^2^)+(0.0617P)^2^+2.7319P] where P=(Fo^2^+2Fc^2^)/3'
_refine_ls_weighting_scheme calc
_refine_ls_wR_factor_gt 0.1219
_refine_ls_wR_factor_ref 0.1426
_reflns_Friedel_coverage 0.000
_reflns_number_gt 4388
_reflns_number_total 5923
_reflns_threshold_expression 'I > 2\s(I)'
_cod_data_source_file c9cc00432g2.cif
_cod_data_source_block Compound2b
_cod_depositor_comments
;
The following automatic conversions were performed:

'_exptl_absorpt_correction_type' value 'Empirical' changed to
'empirical' according to
/home/data/users/saulius/crontab/automatic-downloads/rss-feeds/RSC/lib/dictionaries/cif_core.dic
dictionary named 'cif_core.dic' version 2.4.2 from 2011-04-26.

Automatic conversion script
Id: cif_fix_values 4973 2017-02-22 13:04:09Z antanas 
;
_cod_database_code 7122991
_shelx_space_group_comment
;
The symmetry employed for this shelxl refinement is uniquely defined
by the following loop, which should always be used as a source of
symmetry information in preference to the above space-group names.
They are only intended as comments.
;
_shelxl_version_number 2014-3

loop_
_space_group_symop_operation_xyz
'x, y, z'
'-x, y+1/2, -z+1/2'
'-x, -y, -z'
'x, -y-1/2, z-1/2'

loop_
_atom_site_label
_atom_site_type_symbol
_atom_site_fract_x
_atom_site_fract_y
_atom_site_fract_z
_atom_site_U_iso_or_equiv
_atom_site_adp_type
_atom_site_occupancy
_atom_site_site_symmetry_order
_atom_site_calc_flag
_atom_site_refinement_flags_posn
_atom_site_refinement_flags_adp
Al1 Al 0.58781(6) 0.33226(5) 0.07444(5) 0.01582(18) Uani 1 1 d . .
P1 P 0.81557(5) 0.07979(4) 0.16982(4) 0.01286(15) Uani 1 1 d . .
C1 C 0.5799(2) 0.40692(19) 0.17289(19) 0.0299(7) Uani 1 1 d . .
H1A H 0.6325 0.3866 0.2212 0.045 Uiso 1 1 d R U
H1B H 0.5052 0.4050 0.1862 0.045 Uiso 1 1 d R U
H1C H 0.5980 0.4659 0.1597 0.045 Uiso 1 1 d R U
C2 C 0.4927(2) 0.36198(19) -0.03423(18) 0.0271(6) Uani 1 1 d . .
H2A H 0.5166 0.4168 -0.0545 0.041 Uiso 1 1 d R U
H2B H 0.4159 0.3665 -0.0260 0.041 Uiso 1 1 d R U
H2C H 0.4989 0.3172 -0.0756 0.041 Uiso 1 1 d R U
C3 C 0.5343(2) 0.13325(16) 0.11793(16) 0.0170(5) Uani 1 1 d . .
H3 H 0.5709 0.0797 0.1026 0.020 Uiso 1 1 calc R U
C4 C 0.5278(2) 0.13110(18) 0.21330(17) 0.0235(6) Uani 1 1 d . .
H4A H 0.6024 0.1297 0.2460 0.035 Uiso 1 1 d R U
H4B H 0.4875 0.0799 0.2257 0.035 Uiso 1 1 d R U
H4C H 0.4895 0.1823 0.2282 0.035 Uiso 1 1 d R U
C5 C 0.4173(2) 0.13926(19) 0.06452(19) 0.0272(6) Uani 1 1 d . .
H5A H 0.3833 0.1937 0.0761 0.041 Uiso 1 1 d R U
H5B H 0.3721 0.0917 0.0790 0.041 Uiso 1 1 d R U
H5C H 0.4227 0.1362 0.0049 0.041 Uiso 1 1 d R U
C6 C 0.8459(2) 0.31524(15) 0.05801(15) 0.0147(5) Uani 1 1 d . .
C7 C 0.8747(2) 0.34266(16) -0.01994(16) 0.0197(5) Uani 1 1 d . .
C8 C 0.9845(2) 0.37033(17) -0.02102(18) 0.0250(6) Uani 1 1 d . .
H8 H 1.0043 0.3877 -0.0727 0.030 Uiso 1 1 calc R U
C9 C 1.0654(2) 0.37283(17) 0.05274(19) 0.0244(6) Uani 1 1 d . .
C10 C 1.0332(2) 0.34924(16) 0.12928(17) 0.0207(6) Uani 1 1 d . .
H10 H 1.0860 0.3518 0.1793 0.025 Uiso 1 1 calc R U
C11 C 0.9244(2) 0.32176(15) 0.13423(15) 0.0154(5) Uani 1 1 d . .
C12 C 0.7888(2) 0.3441(2) -0.10035(17) 0.0290(7) Uani 1 1 d . .
H12A H 0.7676 0.2852 -0.1169 0.044 Uiso 1 1 d R U
H12B H 0.8200 0.3719 -0.1453 0.044 Uiso 1 1 d R U
H12C H 0.7237 0.3759 -0.0903 0.044 Uiso 1 1 d R U
C13 C 0.8933(2) 0.30137(17) 0.22021(16) 0.0204(6) Uani 1 1 d . .
H13A H 0.8211 0.3262 0.2234 0.031 Uiso 1 1 d R U
H13B H 0.9487 0.3258 0.2646 0.031 Uiso 1 1 d R U
H13C H 0.8903 0.2392 0.2275 0.031 Uiso 1 1 d R U
C14 C 1.1840(3) 0.4015(2) 0.0487(2) 0.0391(8) Uani 1 1 d . .
H14A H 1.2224 0.4150 0.1053 0.059 Uiso 1 1 d R U
H14B H 1.1821 0.4525 0.0131 0.059 Uiso 1 1 d R U
H14C H 1.2229 0.3553 0.0249 0.059 Uiso 1 1 d R U
C15 C 0.70227(19) 0.20650(15) 0.07959(14) 0.0129(5) Uani 1 1 d . .
C16 C 0.7603(3) 0.0874(2) -0.01199(17) 0.0312(7) Uani 1 1 d . .
H16 H 0.7547 0.0245 -0.0014 0.037 Uiso 1 1 calc R U
C17 C 0.8598(3) 0.0980(3) -0.0532(2) 0.0479(9) Uani 1 1 d . .
H17A H 0.8735 0.1591 -0.0601 0.072 Uiso 1 1 d R U
H17B H 0.8470 0.0702 -0.1083 0.072 Uiso 1 1 d R U
H17C H 0.9239 0.0719 -0.0181 0.072 Uiso 1 1 d R U
C18 C 0.6524(3) 0.1114(2) -0.07197(18) 0.0339(7) Uani 1 1 d . .
H18A H 0.6518 0.1732 -0.0829 0.051 Uiso 1 1 d R U
H18B H 0.5888 0.0962 -0.0459 0.051 Uiso 1 1 d R U
H18C H 0.6487 0.0803 -0.1250 0.051 Uiso 1 1 d R U
C19 C 0.9695(2) 0.07975(15) 0.18272(15) 0.0153(5) Uani 1 1 d . .
C20 C 1.0326(2) 0.13022(17) 0.13507(18) 0.0212(6) Uani 1 1 d . .
H20 H 0.9965 0.1617 0.0882 0.025 Uiso 1 1 calc R U
C21 C 1.1489(2) 0.13381(18) 0.1571(2) 0.0285(7) Uani 1 1 d . .
H21 H 1.1900 0.1680 0.1249 0.034 Uiso 1 1 calc R U
C22 C 1.2042(2) 0.08708(18) 0.2263(2) 0.0291(7) Uani 1 1 d . .
H22 H 1.2821 0.0889 0.2402 0.035 Uiso 1 1 calc R U
C23 C 1.1422(2) 0.03749(17) 0.27504(18) 0.0247(6) Uani 1 1 d . .
H23 H 1.1785 0.0064 0.3221 0.030 Uiso 1 1 calc R U
C24 C 1.0263(2) 0.03436(16) 0.25357(16) 0.0184(5) Uani 1 1 d . .
H24 H 0.9855 0.0014 0.2869 0.022 Uiso 1 1 calc R U
C25 C 0.7876(2) -0.03766(16) 0.15298(16) 0.0164(5) Uani 1 1 d . .
C26 C 0.8554(2) -0.09353(17) 0.11423(17) 0.0219(6) Uani 1 1 d . .
H26 H 0.9158 -0.0709 0.0918 0.026 Uiso 1 1 calc R U
C27 C 0.8335(2) -0.18230(18) 0.10886(19) 0.0298(7) Uani 1 1 d . .
H27 H 0.8787 -0.2189 0.0823 0.036 Uiso 1 1 calc R U
C28 C 0.7454(3) -0.21667(18) 0.1426(2) 0.0330(7) Uani 1 1 d . .
H28 H 0.7312 -0.2764 0.1390 0.040 Uiso 1 1 calc R U
C29 C 0.6778(3) -0.16260(19) 0.18188(19) 0.0326(7) Uani 1 1 d . .
H29 H 0.6181 -0.1860 0.2047 0.039 Uiso 1 1 calc R U
C30 C 0.6987(2) -0.07340(17) 0.18735(17) 0.0234(6) Uani 1 1 d . .
H30 H 0.6533 -0.0373 0.2141 0.028 Uiso 1 1 calc R U
N1 N 0.60032(17) 0.20858(13) 0.09982(13) 0.0160(4) Uani 1 1 d . .
N2 N 0.73344(16) 0.28756(13) 0.06002(12) 0.0136(4) Uani 1 1 d . .
N3 N 0.76756(17) 0.13024(13) 0.07410(12) 0.0136(4) Uani 1 1 d . .

loop_
_atom_site_aniso_label
_atom_site_aniso_U_11
_atom_site_aniso_U_22
_atom_site_aniso_U_33
_atom_site_aniso_U_23
_atom_site_aniso_U_13
_atom_site_aniso_U_12
Al1 0.0146(4) 0.0163(4) 0.0165(4) 0.0006(3) 0.0024(3) 0.0024(3)
P1 0.0120(3) 0.0141(3) 0.0127(3) -0.0001(2) 0.0025(2) 0.0006(2)
C1 0.0287(16) 0.0308(16) 0.0305(16) -0.0065(13) 0.0058(12) 0.0069(12)
C2 0.0197(14) 0.0323(15) 0.0271(15) 0.0058(12) -0.0024(12) 0.0044(12)
C3 0.0136(12) 0.0170(12) 0.0211(13) 0.0020(10) 0.0052(10) -0.0010(10)
C4 0.0191(14) 0.0294(15) 0.0239(14) 0.0035(11) 0.0091(11) -0.0008(11)
C5 0.0171(14) 0.0315(15) 0.0324(16) 0.0011(12) 0.0021(12) -0.0034(11)
C6 0.0149(12) 0.0126(11) 0.0174(12) 0.0013(9) 0.0047(10) 0.0011(9)
C7 0.0247(14) 0.0195(13) 0.0164(13) 0.0019(10) 0.0082(11) -0.0001(10)
C8 0.0292(15) 0.0247(14) 0.0251(15) 0.0039(11) 0.0160(12) -0.0045(11)
C9 0.0185(14) 0.0194(13) 0.0376(17) -0.0049(12) 0.0119(12) -0.0019(10)
C10 0.0167(13) 0.0189(13) 0.0251(14) -0.0046(10) -0.0001(11) -0.0018(10)
C11 0.0179(13) 0.0129(11) 0.0153(12) -0.0012(9) 0.0023(10) -0.0005(9)
C12 0.0349(17) 0.0366(16) 0.0169(14) 0.0094(12) 0.0081(12) -0.0021(13)
C13 0.0229(14) 0.0228(13) 0.0145(13) -0.0017(10) 0.0001(10) -0.0043(11)
C14 0.0268(16) 0.0379(18) 0.057(2) -0.0051(16) 0.0195(15) -0.0098(13)
C15 0.0137(12) 0.0181(12) 0.0059(11) 0.0000(9) -0.0009(9) 0.0001(9)
C16 0.0367(17) 0.0407(17) 0.0153(14) -0.0090(12) 0.0019(12) 0.0135(14)
C17 0.045(2) 0.074(3) 0.0264(17) -0.0154(17) 0.0114(15) 0.0088(18)
C18 0.0380(18) 0.0455(18) 0.0151(14) -0.0092(13) -0.0043(12) 0.0112(14)
C19 0.0145(12) 0.0148(12) 0.0167(12) -0.0055(10) 0.0027(10) 0.0008(10)
C20 0.0172(13) 0.0195(13) 0.0281(15) -0.0009(11) 0.0073(11) 0.0019(10)
C21 0.0172(14) 0.0236(14) 0.0474(19) -0.0002(13) 0.0132(13) -0.0010(11)
C22 0.0114(13) 0.0289(15) 0.0458(18) -0.0083(13) 0.0017(12) 0.0021(11)
C23 0.0198(14) 0.0236(14) 0.0278(15) -0.0065(12) -0.0045(11) 0.0067(11)
C24 0.0177(13) 0.0185(12) 0.0183(13) -0.0037(10) 0.0015(10) -0.0010(10)
C25 0.0153(12) 0.0164(12) 0.0158(13) 0.0021(10) -0.0021(10) 0.0002(10)
C26 0.0201(13) 0.0209(13) 0.0233(14) -0.0029(11) -0.0006(11) 0.0032(10)
C27 0.0296(16) 0.0205(14) 0.0338(17) -0.0062(12) -0.0107(13) 0.0058(12)
C28 0.0406(18) 0.0164(13) 0.0346(17) 0.0064(12) -0.0151(14) -0.0065(13)
C29 0.0347(17) 0.0281(15) 0.0324(17) 0.0096(13) -0.0017(13) -0.0133(13)
C30 0.0220(14) 0.0240(14) 0.0239(14) 0.0037(11) 0.0033(11) -0.0010(11)
N1 0.0132(10) 0.0173(10) 0.0186(11) 0.0034(8) 0.0058(8) 0.0017(8)
N2 0.0122(10) 0.0160(10) 0.0126(10) 0.0015(8) 0.0023(8) -0.0003(8)
N3 0.0155(10) 0.0158(10) 0.0100(10) -0.0024(8) 0.0034(8) 0.0024(8)

loop_
_atom_type_symbol
_atom_type_description
_atom_type_scat_dispersion_real
_atom_type_scat_dispersion_imag
_atom_type_scat_source
C C 0.0033 0.0016 'International Tables Vol C Tables 4.2.6.8 and 6.1.1.4'
H H 0.0000 0.0000 'International Tables Vol C Tables 4.2.6.8 and 6.1.1.4'
N N 0.0061 0.0033 'International Tables Vol C Tables 4.2.6.8 and 6.1.1.4'
Al Al 0.0645 0.0514 'International Tables Vol C Tables 4.2.6.8 and 6.1.1.4'
P P 0.1023 0.0942 'International Tables Vol C Tables 4.2.6.8 and 6.1.1.4'

loop_
_geom_angle_atom_site_label_1
_geom_angle_atom_site_label_2
_geom_angle_atom_site_label_3
_geom_angle
N1 Al1 N2 68.81(9)
N1 Al1 C1 114.79(12)
N2 Al1 C1 118.04(11)
N1 Al1 C2 115.09(11)
N2 Al1 C2 112.84(11)
C1 Al1 C2 117.89(13)
N1 Al1 C15 34.08(8)
N2 Al1 C15 34.77(8)
C1 Al1 C15 123.87(11)
C2 Al1 C15 118.22(11)
N3 P1 C19 106.46(11)
N3 P1 C25 106.57(10)
C19 P1 C25 99.97(11)
N1 C3 C5 109.3(2)
N1 C3 C4 109.5(2)
C5 C3 C4 110.7(2)
C7 C6 C11 120.2(2)
C7 C6 N2 119.1(2)
C11 C6 N2 120.5(2)
C8 C7 C6 118.7(2)
C8 C7 C12 120.5(2)
C6 C7 C12 120.8(2)
C9 C8 C7 122.1(2)
C10 C9 C8 117.9(2)
C10 C9 C14 121.5(3)
C8 C9 C14 120.5(3)
C9 C10 C11 122.4(2)
C10 C11 C6 118.5(2)
C10 C11 C13 119.6(2)
C6 C11 C13 121.8(2)
N1 C15 N2 109.9(2)
N1 C15 N3 125.7(2)
N2 C15 N3 124.3(2)
N1 C15 Al1 54.99(12)
N2 C15 Al1 55.04(12)
N3 C15 Al1 174.51(16)
C17 C16 N3 115.3(3)
C17 C16 C18 111.9(3)
N3 C16 C18 112.0(2)
C20 C19 C24 118.1(2)
C20 C19 P1 125.14(19)
C24 C19 P1 116.11(19)
C21 C20 C19 120.5(3)
C22 C21 C20 120.7(3)
C21 C22 C23 119.4(2)
C24 C23 C22 120.0(3)
C23 C24 C19 121.3(2)
C30 C25 C26 118.6(2)
C30 C25 P1 117.42(19)
C26 C25 P1 123.75(19)
C27 C26 C25 120.5(3)
C28 C27 C26 120.3(3)
C27 C28 C29 120.1(3)
C28 C29 C30 120.1(3)
C29 C30 C25 120.3(3)
C15 N1 C3 126.2(2)
C15 N1 Al1 90.92(15)
C3 N1 Al1 142.04(16)
C15 N2 C6 125.59(19)
C15 N2 Al1 90.19(14)
C6 N2 Al1 141.62(16)
C15 N3 C16 117.81(19)
C15 N3 P1 115.11(15)
C16 N3 P1 124.51(17)

loop_
_geom_bond_atom_site_label_1
_geom_bond_atom_site_label_2
_geom_bond_distance
Al1 N1 1.935(2)
Al1 N2 1.936(2)
Al1 C1 1.949(3)
Al1 C2 1.955(3)
Al1 C15 2.362(2)
P1 N3 1.713(2)
P1 C19 1.835(2)
P1 C25 1.839(2)
C3 N1 1.457(3)
C3 C5 1.522(3)
C3 C4 1.527(4)
C6 C7 1.403(3)
C6 C11 1.408(3)
C6 N2 1.427(3)
C7 C8 1.394(4)
C7 C12 1.501(4)
C8 C9 1.391(4)
C9 C10 1.383(4)
C9 C14 1.510(4)
C10 C11 1.394(3)
C11 C13 1.506(3)
C15 N1 1.324(3)
C15 N2 1.347(3)
C15 N3 1.419(3)
C16 C17 1.471(4)
C16 N3 1.503(3)
C16 C18 1.522(4)
C19 C20 1.393(4)
C19 C24 1.398(3)
C20 C21 1.390(4)
C21 C22 1.384(4)
C22 C23 1.388(4)
C23 C24 1.383(4)
C25 C30 1.395(4)
C25 C26 1.395(4)
C26 C27 1.383(4)
C27 C28 1.374(4)
C28 C29 1.382(5)
C29 C30 1.388(4)
